data_4505729
loop_
_publ_author_name
'Vrcelj, Ranko M.'
'Sherwood, John N.'
'Kennedy, Alan R.'
'Gallagher, Hugh G.'
'Gelbrich, Thomas'

_publ_section_title
;
 Polymorphism in 2-4-6 Trinitrotoluene
;
_journal_issue 6
_journal_name_full 'Crystal Growth &amp; Design'
_journal_page_first 1027
_journal_paper_doi 10.1021/cg0340704
_journal_volume 3
_journal_year 2003
_chemical_formula_sum 'C7 H5 N3 O6'
_chemical_formula_weight 227.14
_chemical_name_systematic
; 
? 
;
_space_group_IT_number 14
_symmetry_cell_setting monoclinic
_symmetry_space_group_name_Hall '-P 2yab'
_symmetry_space_group_name_H-M 'P 1 21/a 1'
_atom_sites_solution_hydrogens geom
_atom_sites_solution_primary direct
_atom_sites_solution_secondary difmap
_audit_creation_method SHELXL-97
_cell_angle_alpha 90.00
_cell_angle_beta 110.365(1)
_cell_angle_gamma 90.00
_cell_formula_units_Z 8
_cell_length_a 14.9113(1)
_cell_length_b 6.0340(1)
_cell_length_c 20.8815(3)
_cell_measurement_reflns_used 6360
_cell_measurement_temperature 100(2)
_cell_measurement_theta_max 32.03
_cell_measurement_theta_min 3.40
_cell_volume 1761.37(4)
_computing_data_collection 'Denzo and Collect'
_computing_structure_refinement 'SHELXL-97 (Sheldrick, 1997)'
_computing_structure_solution 'SHELXS-97 (Sheldrick, 1990)'
_diffrn_ambient_temperature 100(2)
_diffrn_measured_fraction_theta_full 0.915
_diffrn_measured_fraction_theta_max 0.915
_diffrn_measurement_device_type 'Nonius Kappa CCD'
_diffrn_radiation_monochromator graphite
_diffrn_radiation_source 'fine-focus sealed tube'
_diffrn_radiation_type MoK\a
_diffrn_radiation_wavelength 0.71073
_diffrn_reflns_av_R_equivalents 0.0217
_diffrn_reflns_av_sigmaI/netI 0.0343
_diffrn_reflns_limit_h_max 22
_diffrn_reflns_limit_h_min 0
_diffrn_reflns_limit_k_max 8
_diffrn_reflns_limit_k_min -8
_diffrn_reflns_limit_l_max 28
_diffrn_reflns_limit_l_min -31
_diffrn_reflns_number 11255
_diffrn_reflns_theta_full 32.03
_diffrn_reflns_theta_max 32.03
_diffrn_reflns_theta_min 3.68
_diffrn_standards_number 0
_exptl_absorpt_coefficient_mu 0.153
_exptl_absorpt_correction_type none
_exptl_crystal_colour colourless
_exptl_crystal_density_diffrn 1.713
_exptl_crystal_density_method 'not measured'
_exptl_crystal_description cut
_exptl_crystal_F_000 928
_exptl_crystal_size_max 0.35
_exptl_crystal_size_mid 0.30
_exptl_crystal_size_min 0.25
_refine_diff_density_max 0.486
_refine_diff_density_min -0.250
_refine_diff_density_rms 0.052
_refine_ls_extinction_coef 0.0072(12)
_refine_ls_extinction_expression Fc^*^=kFc[1+0.001xFc^2^\l^3^/sin(2\q)]^-1/4^
_refine_ls_extinction_method SHELXL
_refine_ls_goodness_of_fit_ref 1.034
_refine_ls_hydrogen_treatment refall
_refine_ls_matrix_type full
_refine_ls_number_parameters 330
_refine_ls_number_reflns 6060
_refine_ls_number_restraints 0
_refine_ls_restrained_S_all 1.034
_refine_ls_R_factor_all 0.0517
_refine_ls_R_factor_gt 0.0353
_refine_ls_shift/su_max 0.001
_refine_ls_shift/su_mean 0.000
_refine_ls_structure_factor_coef Fsqd
_refine_ls_weighting_details 'w=1/[\s^2^(Fo^2^)+(0.0391P)^2^+0.6079P] where P=(Fo^2^+2Fc^2^)/3'
_refine_ls_weighting_scheme calc
_refine_ls_wR_factor_gt 0.0854
_refine_ls_wR_factor_ref 0.0920
_reflns_number_gt 4822
_reflns_number_total 6060
_reflns_threshold_expression >2sigma(I)
_cod_data_source_file cg0340704si20030501_101135.cif
_cod_data_source_block mlt
_cod_depositor_comments
;
The following automatic conversions were performed:

'_refine_ls_weighting_scheme' value 'calc
w=1/[\s^2^(Fo^2^)+(0.0391P)^2^+0.6079P] where P=(Fo^2^+2Fc^2^)/3' was
changed to 'calc'. New tag '_refine_ls_weighting_details' was
created. The value of the new tag was set to
'w=1/[\s^2^(Fo^2^)+(0.0391P)^2^+0.6079P] where P=(Fo^2^+2Fc^2^)/3'.

Automatic conversion script
Id: cif_fix_values 3143 2015-03-26 13:38:13Z robertas 
;
_cod_original_sg_symbol_H-M P21/a
_cod_database_code 4505729

loop_
_symmetry_equiv_pos_as_xyz
'x, y, z'
'-x+1/2, y+1/2, -z'
'-x, -y, -z'
'x-1/2, -y-1/2, z'

loop_
_atom_site_label
_atom_site_type_symbol
_atom_site_fract_x
_atom_site_fract_y
_atom_site_fract_z
_atom_site_U_iso_or_equiv
_atom_site_adp_type
_atom_site_occupancy
_atom_site_calc_flag
O1 O 0.71588(5) 1.52006(12) 0.44495(4) 0.01872(16) Uani 1 d
O2 O 0.61594(5) 1.29171(13) 0.46499(4) 0.01858(16) Uani 1 d
O3 O 0.50161(5) 0.78673(14) 0.25730(4) 0.02130(17) Uani 1 d
O4 O 0.60239(5) 0.51129(12) 0.28318(4) 0.01811(16) Uani 1 d
O5 O 0.95528(6) 0.75531(14) 0.38777(4) 0.02491(18) Uani 1 d
O6 O 0.94863(5) 1.08613(14) 0.34529(4) 0.02264(17) Uani 1 d
O7 O 0.26894(6) 1.01103(13) 0.05824(4) 0.02033(16) Uani 1 d
O8 O 0.15185(5) 0.77331(13) 0.03146(4) 0.01847(16) Uani 1 d
O9 O 0.23126(6) 0.28216(14) 0.23953(4) 0.02042(17) Uani 1 d
O10 O 0.32699(6) 0.02084(14) 0.23142(5) 0.02667(19) Uani 1 d
O11 O 0.59836(5) 0.56964(14) 0.14234(4) 0.02321(18) Uani 1 d
O12 O 0.56208(6) 0.22455(15) 0.11700(5) 0.0281(2) Uani 1 d
N1 N 0.67728(6) 1.33793(14) 0.44028(4) 0.01371(16) Uani 1 d
N2 N 0.58099(6) 0.70634(15) 0.28644(4) 0.01462(17) Uani 1 d
N3 N 0.91520(6) 0.93234(15) 0.36812(4) 0.01615(17) Uani 1 d
N4 N 0.23599(6) 0.82477(14) 0.05970(4) 0.01443(16) Uani 1 d
N5 N 0.29225(6) 0.20691(15) 0.21862(4) 0.01641(17) Uani 1 d
N6 N 0.54270(6) 0.41302(16) 0.12961(4) 0.01682(18) Uani 1 d
C1 C 0.88151(7) 1.28422(18) 0.45180(5) 0.0171(2) Uani 1 d
C2 C 0.80143(7) 1.14135(16) 0.40741(5) 0.01299(18) Uani 1 d
C3 C 0.70543(7) 1.16293(16) 0.40203(5) 0.01246(17) Uani 1 d
C4 C 0.63215(7) 1.02731(16) 0.36238(5) 0.01325(18) Uani 1 d
C5 C 0.65647(7) 0.85471(17) 0.32825(5) 0.01314(18) Uani 1 d
C6 C 0.74976(7) 0.81400(17) 0.33230(5) 0.01391(18) Uani 1 d
C7 C 0.81795(6) 0.96326(17) 0.37017(5) 0.01335(18) Uani 1 d
C8 C 0.42585(8) 0.76816(19) 0.04578(5) 0.01694(19) Uani 1 d
C9 C 0.39210(7) 0.62825(17) 0.09247(5) 0.01308(18) Uani 1 d
C10 C 0.30196(7) 0.65185(16) 0.09879(5) 0.01292(18) Uani 1 d
C11 C 0.26798(7) 0.52016(17) 0.13972(5) 0.01373(18) Uani 1 d
C12 C 0.32634(7) 0.35053(17) 0.17522(5) 0.01370(18) Uani 1 d
C13 C 0.41529(7) 0.30918(17) 0.17058(5) 0.01434(18) Uani 1 d
C14 C 0.44554(6) 0.45247(17) 0.13064(5) 0.01360(18) Uani 1 d
H1 H 0.9419(10) 1.204(2) 0.4640(7) 0.021(3) Uiso 1 d
H2 H 0.8869(11) 1.427(3) 0.4284(8) 0.032(4) Uiso 1 d
H3 H 0.8712(10) 1.322(2) 0.4932(7) 0.025(4) Uiso 1 d
H4 H 0.5676(9) 1.052(2) 0.3589(6) 0.015(3) Uiso 1 d
H5 H 0.7653(9) 0.695(2) 0.3079(7) 0.018(3) Uiso 1 d
H6 H 0.4554(10) 0.902(3) 0.0689(7) 0.027(4) Uiso 1 d
H7 H 0.4694(10) 0.685(2) 0.0302(7) 0.025(4) Uiso 1 d
H8 H 0.3740(10) 0.807(2) 0.0049(7) 0.024(4) Uiso 1 d
H9 H 0.2055(9) 0.545(2) 0.1424(7) 0.019(3) Uiso 1 d
H10 H 0.4531(10) 0.189(2) 0.1952(7) 0.021(3) Uiso 1 d

loop_
_atom_site_aniso_label
_atom_site_aniso_U_11
_atom_site_aniso_U_22
_atom_site_aniso_U_33
_atom_site_aniso_U_23
_atom_site_aniso_U_13
_atom_site_aniso_U_12
O1 0.0230(4) 0.0129(3) 0.0202(4) -0.0022(3) 0.0074(3) -0.0024(3)
O2 0.0157(3) 0.0219(4) 0.0209(4) -0.0026(3) 0.0099(3) 0.0006(3)
O3 0.0141(3) 0.0223(4) 0.0229(4) -0.0034(3) 0.0006(3) 0.0021(3)
O4 0.0199(3) 0.0140(4) 0.0209(4) -0.0041(3) 0.0076(3) -0.0004(3)
O5 0.0195(4) 0.0266(4) 0.0302(4) 0.0058(3) 0.0106(3) 0.0097(3)
O6 0.0191(4) 0.0256(4) 0.0276(4) -0.0001(3) 0.0136(3) -0.0051(3)
O7 0.0236(4) 0.0136(4) 0.0229(4) 0.0021(3) 0.0070(3) -0.0008(3)
O8 0.0125(3) 0.0228(4) 0.0189(4) -0.0010(3) 0.0039(3) 0.0014(3)
O9 0.0217(4) 0.0250(4) 0.0182(4) -0.0025(3) 0.0114(3) -0.0050(3)
O10 0.0254(4) 0.0212(4) 0.0353(5) 0.0136(4) 0.0130(4) 0.0038(3)
O11 0.0148(3) 0.0301(4) 0.0245(4) 0.0075(3) 0.0066(3) -0.0036(3)
O12 0.0196(4) 0.0306(5) 0.0324(5) -0.0101(4) 0.0067(3) 0.0068(3)
N1 0.0135(4) 0.0138(4) 0.0129(4) -0.0005(3) 0.0035(3) 0.0016(3)
N2 0.0140(4) 0.0162(4) 0.0139(4) -0.0022(3) 0.0051(3) -0.0006(3)
N3 0.0126(3) 0.0210(4) 0.0154(4) -0.0017(3) 0.0056(3) 0.0004(3)
N4 0.0160(4) 0.0152(4) 0.0130(4) -0.0001(3) 0.0061(3) 0.0013(3)
N5 0.0155(4) 0.0188(4) 0.0146(4) 0.0022(3) 0.0047(3) -0.0032(3)
N6 0.0127(4) 0.0248(5) 0.0128(4) 0.0012(3) 0.0042(3) 0.0017(3)
C1 0.0143(4) 0.0182(5) 0.0183(5) -0.0022(4) 0.0052(4) -0.0030(4)
C2 0.0133(4) 0.0136(4) 0.0123(4) 0.0022(3) 0.0047(3) -0.0005(3)
C3 0.0141(4) 0.0119(4) 0.0120(4) 0.0001(3) 0.0055(3) 0.0017(3)
C4 0.0125(4) 0.0139(4) 0.0137(4) 0.0007(3) 0.0050(3) 0.0006(3)
C5 0.0123(4) 0.0137(4) 0.0127(4) 0.0000(3) 0.0034(3) -0.0009(3)
C6 0.0145(4) 0.0142(5) 0.0139(4) 0.0006(3) 0.0061(3) 0.0017(3)
C7 0.0110(4) 0.0163(5) 0.0138(4) 0.0021(3) 0.0056(3) 0.0012(3)
C8 0.0165(4) 0.0191(5) 0.0167(5) 0.0022(4) 0.0075(4) -0.0019(4)
C9 0.0136(4) 0.0142(4) 0.0116(4) -0.0018(3) 0.0045(3) -0.0020(3)
C10 0.0131(4) 0.0124(4) 0.0125(4) -0.0002(3) 0.0036(3) 0.0000(3)
C11 0.0133(4) 0.0146(5) 0.0136(4) -0.0018(3) 0.0052(3) -0.0016(3)
C12 0.0155(4) 0.0141(4) 0.0121(4) -0.0002(3) 0.0054(3) -0.0029(3)
C13 0.0144(4) 0.0145(5) 0.0131(4) -0.0006(3) 0.0035(3) -0.0004(3)
C14 0.0109(4) 0.0168(5) 0.0128(4) -0.0024(4) 0.0037(3) -0.0006(3)

loop_
_atom_type_symbol
_atom_type_description
_atom_type_scat_dispersion_real
_atom_type_scat_dispersion_imag
_atom_type_scat_source
O O 0.0106 0.0060 'International Tables Vol C Tables 4.2.6.8 and 6.1.1.4'
N N 0.0061 0.0033 'International Tables Vol C Tables 4.2.6.8 and 6.1.1.4'
C C 0.0033 0.0016 'International Tables Vol C Tables 4.2.6.8 and 6.1.1.4'
H H 0.0000 0.0000 'International Tables Vol C Tables 4.2.6.8 and 6.1.1.4'

loop_
_geom_angle_atom_site_label_1
_geom_angle_atom_site_label_2
_geom_angle_atom_site_label_3
_geom_angle
O2 N1 O1 124.50(9)
O2 N1 C3 117.40(8)
O1 N1 C3 118.10(8)
O3 N2 O4 125.18(9)
O3 N2 C5 117.54(8)
O4 N2 C5 117.28(8)
O5 N3 O6 125.05(9)
O5 N3 C7 118.07(8)
O6 N3 C7 116.86(8)
O8 N4 O7 124.72(9)
O8 N4 C10 117.51(8)
O7 N4 C10 117.76(8)
O9 N5 O10 124.85(9)
O9 N5 C12 117.46(9)
O10 N5 C12 117.68(8)
O11 N6 O12 124.80(9)
O11 N6 C14 117.84(9)
O12 N6 C14 117.35(9)
C2 C1 H1 109.9(8)
C2 C1 H2 111.9(9)
H1 C1 H2 109.2(12)
C2 C1 H3 110.5(9)
H1 C1 H3 107.7(12)
H2 C1 H3 107.4(12)
C7 C2 C3 113.54(9)
C7 C2 C1 121.89(8)
C3 C2 C1 124.47(9)
C4 C3 C2 124.32(9)
C4 C3 N1 115.71(8)
C2 C3 N1 119.97(8)
C5 C4 C3 117.39(8)
C5 C4 H4 121.3(8)
C3 C4 H4 121.3(8)
C4 C5 C6 122.74(9)
C4 C5 N2 118.92(8)
C6 C5 N2 118.34(9)
C7 C6 C5 116.25(9)
C7 C6 H5 122.0(8)
C5 C6 H5 121.7(8)
C6 C7 C2 125.62(9)
C6 C7 N3 115.79(8)
C2 C7 N3 118.56(8)
C9 C8 H6 110.1(9)
C9 C8 H7 110.0(9)
H6 C8 H7 111.3(12)
C9 C8 H8 111.4(8)
H6 C8 H8 109.2(12)
H7 C8 H8 104.8(12)
C14 C9 C10 113.47(9)
C14 C9 C8 122.89(9)
C10 C9 C8 123.53(9)
C11 C10 C9 124.60(9)
C11 C10 N4 115.57(8)
C9 C10 N4 119.83(8)
C12 C11 C10 117.31(9)
C12 C11 H9 121.7(8)
C10 C11 H9 121.0(8)
C11 C12 C13 122.40(9)
C11 C12 N5 118.73(8)
C13 C12 N5 118.86(9)
C14 C13 C12 116.81(9)
C14 C13 H10 123.1(8)
C12 C13 H10 120.1(8)
C13 C14 C9 125.32(9)
C13 C14 N6 115.87(9)
C9 C14 N6 118.81(8)

loop_
_geom_bond_atom_site_label_1
_geom_bond_atom_site_label_2
_geom_bond_distance
O1 N1 1.2286(11)
O2 N1 1.2285(11)
O3 N2 1.2269(11)
O4 N2 1.2275(11)
O5 N3 1.2231(12)
O6 N3 1.2257(12)
O7 N4 1.2312(11)
O8 N4 1.2261(11)
O9 N5 1.2249(11)
O10 N5 1.2264(12)
O11 N6 1.2244(12)
O12 N6 1.2244(12)
N1 C3 1.4705(12)
N2 C5 1.4651(12)
N3 C7 1.4774(12)
N4 C10 1.4710(13)
N5 C12 1.4668(12)
N6 C14 1.4758(12)
C1 C2 1.5026(14)
C1 H1 0.974(14)
C1 H2 1.007(16)
C1 H3 0.955(14)
C2 C7 1.3976(14)
C2 C3 1.4024(13)
C3 C4 1.3855(13)
C4 C5 1.3798(14)
C4 H4 0.951(12)
C5 C6 1.3860(13)
C6 C7 1.3823(14)
C6 H5 0.956(13)
C8 C9 1.5026(14)
C8 H6 0.966(15)
C8 H7 0.963(15)
C8 H8 0.960(14)
C9 C14 1.3976(14)
C9 C10 1.4027(13)
C10 C11 1.3857(13)
C11 C12 1.3804(14)
C11 H9 0.963(13)
C12 C13 1.3857(13)
C13 C14 1.3815(14)
C13 H10 0.950(14)

loop_
_geom_torsion_atom_site_label_1
_geom_torsion_atom_site_label_2
_geom_torsion_atom_site_label_3
_geom_torsion_atom_site_label_4
_geom_torsion
C7 C2 C3 C4 -1.85(14)
C1 C2 C3 C4 -178.29(10)
C7 C2 C3 N1 177.85(8)
C1 C2 C3 N1 1.41(14)
O2 N1 C3 C4 38.00(12)
O1 N1 C3 C4 -141.46(9)
O2 N1 C3 C2 -141.72(9)
O1 N1 C3 C2 38.81(13)
C2 C3 C4 C5 2.67(15)
N1 C3 C4 C5 -177.05(8)
C3 C4 C5 C6 -0.04(15)
C3 C4 C5 N2 179.32(8)
O3 N2 C5 C4 33.47(13)
O4 N2 C5 C4 -146.78(9)
O3 N2 C5 C6 -147.14(9)
O4 N2 C5 C6 32.61(13)
C4 C5 C6 C7 -3.05(14)
N2 C5 C6 C7 177.58(8)
C5 C6 C7 C2 4.01(15)
C5 C6 C7 N3 -173.70(8)
C3 C2 C7 C6 -1.66(14)
C1 C2 C7 C6 174.89(9)
C3 C2 C7 N3 176.00(8)
C1 C2 C7 N3 -7.46(14)
O5 N3 C7 C6 -59.30(12)
O6 N3 C7 C6 119.21(10)
O5 N3 C7 C2 122.82(10)
O6 N3 C7 C2 -58.67(12)
C14 C9 C10 C11 1.52(14)
C8 C9 C10 C11 177.74(10)
C14 C9 C10 N4 -177.82(8)
C8 C9 C10 N4 -1.60(14)
O8 N4 C10 C11 -43.46(12)
O7 N4 C10 C11 135.82(9)
O8 N4 C10 C9 135.94(9)
O7 N4 C10 C9 -44.78(12)
C9 C10 C11 C12 -1.78(15)
N4 C10 C11 C12 177.59(8)
C10 C11 C12 C13 -0.47(15)
C10 C11 C12 N5 -179.55(8)
O9 N5 C12 C11 -23.67(13)
O10 N5 C12 C11 156.50(9)
O9 N5 C12 C13 157.22(9)
O10 N5 C12 C13 -22.61(13)
C11 C12 C13 C14 2.69(15)
N5 C12 C13 C14 -178.23(9)
C12 C13 C14 C9 -3.01(15)
C12 C13 C14 N6 176.62(8)
C10 C9 C14 C13 0.98(14)
C8 C9 C14 C13 -175.26(10)
C10 C9 C14 N6 -178.64(8)
C8 C9 C14 N6 5.12(14)
O11 N6 C14 C13 -127.77(10)
O12 N6 C14 C13 51.20(12)
O11 N6 C14 C9 51.89(12)
O12 N6 C14 C9 -129.14(10)
